data_4024278
loop_
_publ_author_name
'Alexander G. Zhdanko'
'Valentine G. Nenajdenko'

_publ_section_title
;
Nonracemizable Isocyanoacetates for Multicomponent Reactions
;
_journal_name_full 'Journal of Organic Chemistry'
_journal_page_first 884
_journal_page_last 887
_journal_paper_doi 10.1021/jo802420c
_journal_volume 74
_journal_year 2009
_chemical_formula_sum 'C12 H19 N O3'
_chemical_formula_weight 225.28
_chemical_name_systematic
; 
 ? 
;
_space_group_IT_number 19
_symmetry_cell_setting orthorhombic
_symmetry_space_group_name_Hall 'P 2ac 2ab'
_symmetry_space_group_name_H-M 'P 21 21 21'
_atom_sites_solution_hydrogens difmap
_atom_sites_solution_primary direct
_atom_sites_solution_secondary difmap
_audit_creation_method SHELXL-97
_cell_angle_alpha 90.00
_cell_angle_beta 90.00
_cell_angle_gamma 90.00
_cell_formula_units_Z 4
_cell_length_a 5.774(1)
_cell_length_b 9.458(2)
_cell_length_c 24.340(5)
_cell_measurement_reflns_used 24
_cell_measurement_temperature 293(2)
_cell_measurement_theta_max 12.8
_cell_measurement_theta_min 11.5
_cell_volume 1329.2(5)
_computing_structure_refinement 'SHELXL-97 (Sheldrick, 1997)'
_computing_structure_solution 'SHELXS-97 (Sheldrick, 1990)'
_diffrn_ambient_temperature 293(2)
_diffrn_measured_fraction_theta_full 1.000
_diffrn_measured_fraction_theta_max 1.000
_diffrn_measurement_device_type 'Enraf Nonius CAD4'
_diffrn_measurement_method theta/2theta
_diffrn_radiation_monochromator 'beta filter'
_diffrn_radiation_source 'fine-focus sealed tube'
_diffrn_radiation_type MoK\a
_diffrn_radiation_wavelength 0.71073
_diffrn_reflns_av_R_equivalents 0.0000
_diffrn_reflns_av_sigmaI/netI 0.0433
_diffrn_reflns_limit_h_max 6
_diffrn_reflns_limit_h_min 0
_diffrn_reflns_limit_k_max 11
_diffrn_reflns_limit_k_min 0
_diffrn_reflns_limit_l_max 29
_diffrn_reflns_limit_l_min 0
_diffrn_reflns_number 1417
_diffrn_reflns_theta_full 25.15
_diffrn_reflns_theta_max 25.15
_diffrn_reflns_theta_min 1.67
_diffrn_standards_decay_% 3
_diffrn_standards_interval_time 100
_diffrn_standards_number 3
_exptl_absorpt_coefficient_mu 0.080
_exptl_absorpt_correction_T_max 0.9810
_exptl_absorpt_correction_T_min 0.9771
_exptl_absorpt_correction_type none
_exptl_crystal_colour colourless
_exptl_crystal_density_diffrn 1.126
_exptl_crystal_density_method 'not measured'
_exptl_crystal_description prism
_exptl_crystal_F_000 488
_exptl_crystal_size_max 0.29
_exptl_crystal_size_mid 0.26
_exptl_crystal_size_min 0.24
_refine_diff_density_max 0.110
_refine_diff_density_min -0.214
_refine_diff_density_rms 0.033
_refine_ls_abs_structure_details 'Flack H D (1983), Acta Cryst. A39, 876-881'
_refine_ls_abs_structure_Flack -3(2)
_refine_ls_extinction_coef 0.000(3)
_refine_ls_extinction_expression Fc^*^=kFc[1+0.001xFc^2^\l^3^/sin(2\q)]^-1/4^
_refine_ls_extinction_method SHELXL
_refine_ls_goodness_of_fit_ref 0.947
_refine_ls_hydrogen_treatment fixed
_refine_ls_matrix_type full
_refine_ls_number_parameters 146
_refine_ls_number_reflns 1417
_refine_ls_number_restraints 0
_refine_ls_restrained_S_all 0.947
_refine_ls_R_factor_all 0.0714
_refine_ls_R_factor_gt 0.0362
_refine_ls_shift/su_max 0.317
_refine_ls_shift/su_mean 0.002
_refine_ls_structure_factor_coef Fsqd
_refine_ls_weighting_details 'calc w=1/[\s^2^(Fo^2^)+(0.0790P)^2^+0.0000P] where P=(Fo^2^+2Fc^2^)/3'
_refine_ls_weighting_scheme calc
_refine_ls_wR_factor_gt 0.1013
_refine_ls_wR_factor_ref 0.1091
_reflns_number_gt 859
_reflns_number_total 1417
_reflns_threshold_expression >2sigma(I)
_cod_data_source_file jo802420c_si_002.cif
_cod_data_source_block bal13
_cod_depositor_comments
;
The following automatic conversions were performed:

'_symmetry_cell_setting' tag value 'orthorombic' was replaced with
'orthorhombic' value.

Automatic conversion script
Id: cif_fix_values 1646 2011-03-28 12:23:43Z adriana 
;
_cod_original_sg_symbol_H-M P2(1)2(1)2(1)
_cod_database_code 4024278

loop_
_symmetry_equiv_pos_as_xyz
'x, y, z'
'-x+1/2, -y, z+1/2'
'-x, y+1/2, -z+1/2'
'x+1/2, -y+1/2, -z'

loop_
_atom_site_label
_atom_site_type_symbol
_atom_site_fract_x
_atom_site_fract_y
_atom_site_fract_z
_atom_site_U_iso_or_equiv
_atom_site_adp_type
_atom_site_occupancy
_atom_site_symmetry_multiplicity
_atom_site_calc_flag
_atom_site_refinement_flags
_atom_site_disorder_assembly
_atom_site_disorder_group
O1 O 0.5217(3) 0.73553(17) 0.37150(7) 0.0698(5) Uani 1 1 d . . .
O3 O 0.8619(3) 0.61558(18) 0.35976(7) 0.0638(5) Uani 1 1 d . . .
O2 O 0.5788(4) 0.60026(19) 0.29467(8) 0.0825(6) Uani 1 1 d . . .
N1 N 0.6474(6) 0.3628(2) 0.36744(10) 0.0862(8) Uani 1 1 d . . .
C1 C 0.6255(4) 0.6136(3) 0.35082(10) 0.0557(6) Uani 1 1 d . . .
C2 C 0.5141(5) 0.4880(3) 0.37934(12) 0.0736(8) Uani 1 1 d . . .
C3 C 0.4693(5) 0.5005(3) 0.44135(14) 0.0817(9) Uani 1 1 d . . .
C4 C 0.6862(7) 0.5192(4) 0.47439(13) 0.0936(10) Uani 1 1 d . . .
C5 C 0.6415(12) 0.5565(5) 0.53420(17) 0.149(2) Uani 1 1 d . . .
C6 C 0.3290(7) 0.3754(5) 0.46082(17) 0.1199(13) Uani 1 1 d . . .
C7 C 0.7579(11) 0.2645(4) 0.36013(16) 0.1278(18) Uani 1 1 d . . .
C8 C 0.6127(5) 0.8607(3) 0.34612(12) 0.0709(7) Uani 1 1 d . . .
C9 C 0.7874(4) 0.8183(3) 0.30279(11) 0.0582(6) Uani 1 1 d . . .
C10 C 0.6643(5) 0.7187(3) 0.26411(10) 0.0724(8) Uani 1 1 d . . .
C11 C 0.9692(4) 0.7319(3) 0.33239(10) 0.0606(6) Uani 1 1 d . . .
C12 C 0.8898(5) 0.9447(3) 0.27369(13) 0.0796(8) Uani 1 1 d . . .
H2 H 0.3744 0.4742 0.3595 0.080 Uiso 1 1 d . . .
H3 H 0.3680 0.5782 0.4428 0.080 Uiso 1 1 d . . .
H41 H 0.7793 0.4234 0.4736 0.080 Uiso 1 1 d . . .
H42 H 0.7883 0.6020 0.4579 0.080 Uiso 1 1 d . . .
H51 H 0.5315 0.6415 0.5419 0.080 Uiso 1 1 d . . .
H52 H 0.5872 0.4737 0.5518 0.080 Uiso 1 1 d . . .
H53 H 0.8221 0.5564 0.5478 0.080 Uiso 1 1 d . . .
H61 H 0.4305 0.2747 0.4555 0.080 Uiso 1 1 d . . .
H62 H 0.2661 0.3797 0.4942 0.080 Uiso 1 1 d . . .
H63 H 0.1916 0.3519 0.4346 0.080 Uiso 1 1 d . . .
H81 H 0.4913 0.9140 0.3301 0.080 Uiso 1 1 d . . .
H82 H 0.6886 0.9233 0.3746 0.080 Uiso 1 1 d . . .
H101 H 0.7744 0.6777 0.2360 0.080 Uiso 1 1 d . . .
H102 H 0.5367 0.7651 0.2458 0.080 Uiso 1 1 d . . .
H111 H 1.0465 0.7905 0.3605 0.080 Uiso 1 1 d . . .
H112 H 1.0861 0.6981 0.3059 0.080 Uiso 1 1 d . . .
H121 H 0.7691 1.0016 0.2545 0.080 Uiso 1 1 d . . .
H122 H 0.9550 1.0094 0.3015 0.080 Uiso 1 1 d . . .
H123 H 1.0073 0.9121 0.2478 0.080 Uiso 1 1 d . . .

loop_
_atom_site_aniso_label
_atom_site_aniso_U_11
_atom_site_aniso_U_22
_atom_site_aniso_U_33
_atom_site_aniso_U_23
_atom_site_aniso_U_13
_atom_site_aniso_U_12
O1 0.0580(10) 0.0624(10) 0.0890(12) 0.0127(9) 0.0169(9) 0.0080(9)
O3 0.0472(9) 0.0670(10) 0.0772(11) 0.0139(9) -0.0071(8) 0.0056(9)
O2 0.1042(15) 0.0770(12) 0.0663(11) 0.0071(9) -0.0241(11) -0.0239(12)
N1 0.127(2) 0.0538(13) 0.0776(16) 0.0014(11) -0.0166(16) -0.0080(15)
C1 0.0502(13) 0.0601(14) 0.0569(13) -0.0001(11) -0.0089(11) 0.0028(12)
C2 0.0672(15) 0.0674(15) 0.0863(19) 0.0139(14) -0.0179(15) -0.0098(16)
C3 0.0745(17) 0.0785(18) 0.092(2) 0.0208(16) 0.0167(18) 0.0104(16)
C4 0.114(3) 0.105(2) 0.0617(18) -0.0017(16) 0.0029(18) -0.011(2)
C5 0.199(5) 0.165(4) 0.084(2) -0.006(3) 0.022(3) 0.000(4)
C6 0.098(2) 0.140(3) 0.122(3) 0.046(3) 0.018(2) -0.019(3)
C7 0.208(6) 0.0644(18) 0.111(3) -0.0128(19) -0.010(3) 0.017(3)
C8 0.0633(16) 0.0580(14) 0.0914(17) 0.0072(13) 0.0141(15) 0.0081(13)
C9 0.0516(14) 0.0572(12) 0.0660(14) 0.0044(12) 0.0028(12) 0.0046(12)
C10 0.0742(16) 0.0803(18) 0.0626(14) 0.0103(13) -0.0105(13) -0.0003(16)
C11 0.0480(11) 0.0658(14) 0.0679(13) 0.0005(12) -0.0022(12) 0.0029(13)
C12 0.0764(18) 0.0720(16) 0.090(2) 0.0121(14) 0.0130(16) 0.0039(16)

loop_
_atom_type_symbol
_atom_type_description
_atom_type_scat_dispersion_real
_atom_type_scat_dispersion_imag
_atom_type_scat_source
C C 0.0033 0.0016 'International Tables Vol C Tables 4.2.6.8 and 6.1.1.4'
H H 0.0000 0.0000 'International Tables Vol C Tables 4.2.6.8 and 6.1.1.4'
N N 0.0061 0.0033 'International Tables Vol C Tables 4.2.6.8 and 6.1.1.4'
O O 0.0106 0.0060 'International Tables Vol C Tables 4.2.6.8 and 6.1.1.4'

loop_
_geom_angle_atom_site_label_1
_geom_angle_atom_site_label_2
_geom_angle_atom_site_label_3
_geom_angle
_geom_angle_site_symmetry_1
_geom_angle_site_symmetry_3
_geom_angle_publ_flag
C1 O1 C8 111.68(17) . . ?
C1 O3 C11 111.43(19) . . ?
C1 O2 C10 111.71(19) . . ?
C7 N1 C2 177.0(3) . . ?
O3 C1 O1 110.9(2) . . ?
O3 C1 O2 110.2(2) . . ?
O1 C1 O2 110.17(19) . . ?
O3 C1 C2 110.9(2) . . ?
O1 C1 C2 107.4(2) . . ?
O2 C1 C2 107.1(2) . . ?
N1 C2 C1 108.9(2) . . ?
N1 C2 C3 110.5(2) . . ?
C1 C2 C3 117.4(2) . . ?
C4 C3 C6 111.9(3) . . ?
C4 C3 C2 113.3(2) . . ?
C6 C3 C2 109.7(3) . . ?
C3 C4 C5 113.5(4) . . ?
O1 C8 C9 108.97(19) . . ?
C10 C9 C12 112.7(2) . . ?
C10 C9 C8 106.7(2) . . ?
C12 C9 C8 112.2(2) . . ?
C10 C9 C11 106.7(2) . . ?
C12 C9 C11 112.3(2) . . ?
C8 C9 C11 105.9(2) . . ?
O2 C10 C9 109.1(2) . . ?
O3 C11 C9 109.71(19) . . ?

loop_
_geom_bond_atom_site_label_1
_geom_bond_atom_site_label_2
_geom_bond_distance
_geom_bond_site_symmetry_2
_geom_bond_publ_flag
O1 C1 1.394(3) . ?
O1 C8 1.435(3) . ?
O3 C1 1.382(3) . ?
O3 C11 1.427(3) . ?
O2 C1 1.399(3) . ?
O2 C10 1.433(3) . ?
N1 C7 1.141(5) . ?
N1 C2 1.442(4) . ?
C1 C2 1.520(4) . ?
C2 C3 1.536(4) . ?
C3 C4 1.499(5) . ?
C3 C6 1.511(5) . ?
C4 C5 1.520(5) . ?
C8 C9 1.513(4) . ?
C9 C10 1.509(4) . ?
C9 C12 1.510(4) . ?
C9 C11 1.513(3) . ?
